data_1530001
loop_
_publ_author_name
'Gleizes, A.'
'Revelli, J.'
'Ibers, J.A.'

_publ_section_title
;
 Structures of a semiconducting and a metallic phase in the Fe Y Zr Se2
 system
;
_journal_name_full 'Journal of Solid State Chemistry'
_journal_page_first 363
_journal_page_last 372
_journal_volume 17
_journal_year 1976
_chemical_formula_sum 'Fe0.4 Se2 Zr'
_chemical_name_systematic 'Fe0.4 Zr Se2'
_space_group_IT_number 182
_symmetry_space_group_name_Hall 'P 6c 2c'
_symmetry_space_group_name_H-M 'P 63 2 2'
_cell_angle_alpha 90
_cell_angle_beta 90
_cell_angle_gamma 120
_cell_formula_units_Z 6
_cell_length_a 6.011
_cell_length_b 6.011
_cell_length_c 12.787
_cell_volume 400.122
_citation_journal_id_ASTM JSSCBI
_cod_data_source_file Gleizes_JSSCBI_1976_44.cif
_cod_data_source_block Fe0.4Se2Zr1
_cod_original_cell_volume 400.1223
_cod_original_formula_sum 'Fe0.4 Se2 Zr1'
_cod_database_code 1530001

loop_
_symmetry_equiv_pos_as_xyz
x,y,z
x-y,x,z+1/2
-y,x-y,z
-x,-y,z+1/2
-x+y,-x,z
y,-x+y,z+1/2
-y,-x,-z+1/2
x-y,-y,-z
x,x-y,-z+1/2
y,x,-z
-x+y,y,-z+1/2
-x,-x+y,-z

loop_
_atom_site_label
_atom_site_type_symbol
_atom_site_fract_x
_atom_site_fract_y
_atom_site_fract_z
_atom_site_occupancy
_atom_site_U_iso_or_equiv
Se1 Se-2 0.6732 0.006 0.1302 1 0.0
Zr1 Zr+4 0.3333 0.6666 0.001 1 0.0
Zr2 Zr+4 0 0 0 1 0.0
Fe2 Fe 0 0 0.25 0.4 0.0
Fe1 Fe 0.3333 0.6666 0.25 0.79 0.0
